data_4102263
loop_
_publ_author_name
'Jessica M. Hoover'
'Antonio DiPasquale'
'James M. Mayer'
'Forrest E. Michael'

_publ_section_title
;
 Platinum-Catalyzed Intramolecular Hydrohydrazination: Evidence for Alkene
 Insertion into a Pt-N Bond
;
_journal_name_full 'Journal of the American Chemical Society'
_journal_page_first 5043
_journal_page_last 5053
_journal_paper_doi 10.1021/ja906563z
_journal_volume 132
_journal_year 2010
_chemical_formula_sum 'C18 H21 F3 N4 O4 Pt S'
_chemical_formula_weight 641.54
_chemical_name_common JMH1X207
_chemical_name_systematic
;
 mayer22
;
_space_group.centring_type P

_space_group_IT_number 2
_space_group.IT_number 2

_symmetry_cell_setting triclinic
_symmetry_space_group_name_Hall '-P 1'
_symmetry_space_group_name_H-M 'P -1'
_atom_sites_solution_hydrogens geom
_atom_sites_solution_primary direct
_atom_sites_solution_secondary difmap
_audit_creation_method SHELXL-97
_cell_angle_alpha 95.244(4)
_cell_angle_beta 113.624(4)
_cell_angle_gamma 113.405(4)
_cell_formula_units_Z 2
_cell_length_a 10.3237(16)
_cell_length_b 10.8233(16)
_cell_length_c 11.7218(18)
_cell_measurement_reflns_used 9781
_cell_measurement_temperature 100(2)
_cell_measurement_theta_max 68.21
_cell_measurement_theta_min 4.31
_cell_volume 1051.2(3)
_computing_cell_refinement 'Bruker SAINT'
_computing_data_collection 'Bruker APEX2'
_computing_data_reduction 'Bruker SAINT'
_computing_molecular_graphics ORTEP-32
_computing_publication_material WinGX
_computing_structure_refinement SHELXL-97
_computing_structure_solution SIR-2004
_diffrn_ambient_temperature 100(2)
_diffrn_detector_area_resol_mean 8.366
_diffrn_measured_fraction_theta_full 0.982
_diffrn_measured_fraction_theta_max 0.943
_diffrn_measurement_device_type 'Bruker APEX-II CCD'
_diffrn_measurement_method 'phi and omega scans'
_diffrn_radiation_monochromator 'HELIOS multilayer mirrors'
_diffrn_radiation_source 'microfocus rotating anode'
_diffrn_radiation_type CuK\a
_diffrn_radiation_wavelength 1.54178
_diffrn_reflns_av_R_equivalents 0.0177
_diffrn_reflns_av_sigmaI/netI 0.0157
_diffrn_reflns_limit_h_max 10
_diffrn_reflns_limit_h_min -12
_diffrn_reflns_limit_k_max 13
_diffrn_reflns_limit_k_min -12
_diffrn_reflns_limit_l_max 13
_diffrn_reflns_limit_l_min -14
_diffrn_reflns_number 13910
_diffrn_reflns_theta_full 67.00
_diffrn_reflns_theta_max 68.85
_diffrn_reflns_theta_min 4.31
_exptl_absorpt_coefficient_mu 13.966
_exptl_absorpt_correction_T_max 0.6050
_exptl_absorpt_correction_T_min 0.4012
_exptl_absorpt_correction_type multi-scan
_exptl_absorpt_process_details SADABS
_exptl_crystal_colour 'light yellow'
_exptl_crystal_density_diffrn 2.027
_exptl_crystal_density_method 'not measured'
_exptl_crystal_description prism
_exptl_crystal_F_000 620
_exptl_crystal_size_max 0.08
_exptl_crystal_size_mid 0.04
_exptl_crystal_size_min 0.04
_refine_diff_density_max 1.907
_refine_diff_density_min -1.203
_refine_diff_density_rms 0.138
_refine_ls_extinction_method none
_refine_ls_goodness_of_fit_ref 1.061
_refine_ls_hydrogen_treatment constr
_refine_ls_matrix_type full
_refine_ls_number_parameters 282
_refine_ls_number_reflns 3670
_refine_ls_number_restraints 0
_refine_ls_restrained_S_all 1.061
_refine_ls_R_factor_all 0.0277
_refine_ls_R_factor_gt 0.0270
_refine_ls_shift/su_max 0.001
_refine_ls_shift/su_mean 0.000
_refine_ls_structure_factor_coef Fsqd
_refine_ls_weighting_details 'calc w=1/[\s^2^(Fo^2^)+(0.0337P)^2^+6.6435P] where P=(Fo^2^+2Fc^2^)/3'
_refine_ls_weighting_scheme calc
_refine_ls_wR_factor_gt 0.0663
_refine_ls_wR_factor_ref 0.0693
_reflns_number_gt 3604
_reflns_number_total 3670
_reflns_threshold_expression >2sigma(I)
_cod_data_source_file ja906563z_si_002.cif
_cod_data_source_block mayer22
_cod_depositor_comments
;
The following automatic conversions were performed:

'_space_group.centring_type' value 'primitive' was replaced with the
value 'P' as specified in the replacement file
'/home/antanas/src/cod-tools/trunk/data/replacement-values/replacement_values.lst'.

Automatic conversion script
Id: cif_fix_values 5642 2017-10-24 12:04:52Z antanas 
;
_cod_database_code 4102263

loop_
_symmetry_equiv_pos_as_xyz
'x, y, z'
'-x, -y, -z'

loop_
_atom_site_label
_atom_site_type_symbol
_atom_site_fract_x
_atom_site_fract_y
_atom_site_fract_z
_atom_site_U_iso_or_equiv
_atom_site_adp_type
_atom_site_occupancy
_atom_site_symmetry_multiplicity
_atom_site_calc_flag
_atom_site_refinement_flags
C1 C 1.1056(6) 0.1935(5) 0.7393(5) 0.0215(10) Uani 1 1 d .
H1 H 1.0998 0.2786 0.7363 0.026 Uiso 1 1 calc R
C2 C 1.2457(7) 0.2005(6) 0.8315(5) 0.0273(11) Uani 1 1 d .
H2 H 1.3333 0.2888 0.8908 0.033 Uiso 1 1 calc R
C3 C 1.2570(7) 0.0781(6) 0.8366(5) 0.0267(11) Uani 1 1 d .
H3 H 1.3527 0.0810 0.8987 0.032 Uiso 1 1 calc R
C4 C 1.1261(6) -0.0494(6) 0.7494(5) 0.0239(11) Uani 1 1 d .
H4 H 1.1309 -0.1351 0.7515 0.029 Uiso 1 1 calc R
C5 C 0.9885(6) -0.0503(5) 0.6594(5) 0.0194(10) Uani 1 1 d .
C6 C 0.8448(6) -0.1782(5) 0.5610(5) 0.0195(10) Uani 1 1 d .
C7 C 0.8211(7) -0.3150(6) 0.5526(5) 0.0239(11) Uani 1 1 d .
H7 H 0.9003 -0.3319 0.6152 0.029 Uiso 1 1 calc R
C8 C 0.6815(6) -0.4264(5) 0.4526(5) 0.0233(11) Uani 1 1 d .
H8 H 0.6635 -0.5206 0.4452 0.028 Uiso 1 1 calc R
C9 C 0.5674(6) -0.3976(5) 0.3626(5) 0.0242(11) Uani 1 1 d .
H9 H 0.4712 -0.4725 0.2926 0.029 Uiso 1 1 calc R
C10 C 0.5944(6) -0.2623(5) 0.3755(5) 0.0212(10) Uani 1 1 d .
H10 H 0.5162 -0.2431 0.3146 0.025 Uiso 1 1 calc R
C11 C 0.7924(7) 0.2885(5) 0.6721(5) 0.0235(11) Uani 1 1 d .
H11A H 0.8954 0.3038 0.7414 0.035 Uiso 1 1 calc R
H11B H 0.7042 0.2180 0.6810 0.035 Uiso 1 1 calc R
H11C H 0.7878 0.3774 0.6791 0.035 Uiso 1 1 calc R
C12 C 0.9018(6) 0.3477(5) 0.5236(5) 0.0221(10) Uani 1 1 d .
H12A H 0.8852 0.3162 0.4355 0.033 Uiso 1 1 calc R
H12B H 1.0084 0.3649 0.5879 0.033 Uiso 1 1 calc R
H12C H 0.8943 0.4351 0.5348 0.033 Uiso 1 1 calc R
C13 C 0.5295(6) 0.1072(5) 0.3615(5) 0.0208(10) Uani 1 1 d .
C14 C 0.3742(6) 0.0796(5) 0.2489(5) 0.0230(11) Uani 1 1 d .
H14A H 0.2844 0.0147 0.2610 0.028 Uiso 1 1 calc R
H14B H 0.3645 0.0308 0.1679 0.028 Uiso 1 1 calc R
C15 C 0.3560(7) 0.2107(6) 0.2309(5) 0.0276(11) Uani 1 1 d .
H15A H 0.3646 0.2602 0.3111 0.033 Uiso 1 1 calc R
H15B H 0.4441 0.2758 0.2170 0.033 Uiso 1 1 calc R
C16 C 0.1970(7) 0.1732(6) 0.1166(6) 0.0310(12) Uani 1 1 d .
H16 H 0.1581 0.0984 0.0427 0.037 Uiso 1 1 calc R
C17 C 0.1070(8) 0.2326(7) 0.1086(6) 0.0400(14) Uani 1 1 d .
H17A H 0.1404 0.3079 0.1799 0.048 Uiso 1 1 calc R
H17B H 0.0081 0.2006 0.0314 0.048 Uiso 1 1 calc R
C18 C 0.7557(7) 0.3900(7) 0.0050(5) 0.0341(13) Uani 1 1 d .
N1 N 0.9767(5) 0.0713(4) 0.6534(4) 0.0194(8) Uani 1 1 d .
N2 N 0.7327(5) -0.1536(4) 0.4752(4) 0.0189(8) Uani 1 1 d .
N3 N 0.7771(5) 0.2373(4) 0.5429(4) 0.0190(8) Uani 1 1 d .
N4 N 0.6251(5) 0.2314(4) 0.4455(4) 0.0211(9) Uani 1 1 d .
O1 O 0.5569(4) -0.0013(3) 0.3642(3) 0.0208(7) Uani 1 1 d .
O2 O 0.7276(5) 0.4676(4) 0.2029(4) 0.0354(9) Uani 1 1 d .
O3 O 0.8994(5) 0.3609(4) 0.2274(4) 0.0305(8) Uani 1 1 d .
O4 O 0.6105(5) 0.2163(4) 0.1031(4) 0.0400(10) Uani 1 1 d .
F1 F 0.8801(5) 0.5137(4) 0.0345(4) 0.0508(10) Uani 1 1 d .
F2 F 0.7670(6) 0.2911(5) -0.0601(4) 0.0590(11) Uani 1 1 d .
F3 F 0.6241(5) 0.3945(5) -0.0764(4) 0.0567(11) Uani 1 1 d .
S1 S 0.74562(15) 0.35361(13) 0.15113(11) 0.0228(3) Uani 1 1 d .
Pt1 Pt 0.76730(2) 0.045147(19) 0.511441(17) 0.01598(8) Uani 1 1 d .

loop_
_atom_site_aniso_label
_atom_site_aniso_U_11
_atom_site_aniso_U_22
_atom_site_aniso_U_33
_atom_site_aniso_U_23
_atom_site_aniso_U_13
_atom_site_aniso_U_12
C1 0.022(3) 0.018(2) 0.018(2) 0.0025(19) 0.007(2) 0.007(2)
C2 0.026(3) 0.023(3) 0.024(3) 0.003(2) 0.010(2) 0.007(2)
C3 0.023(3) 0.035(3) 0.021(2) 0.009(2) 0.009(2) 0.013(2)
C4 0.028(3) 0.028(3) 0.023(3) 0.009(2) 0.014(2) 0.017(2)
C5 0.023(3) 0.025(3) 0.020(2) 0.010(2) 0.013(2) 0.017(2)
C6 0.027(3) 0.019(2) 0.018(2) 0.0060(19) 0.014(2) 0.013(2)
C7 0.029(3) 0.027(3) 0.024(3) 0.012(2) 0.014(2) 0.019(2)
C8 0.029(3) 0.017(2) 0.028(3) 0.007(2) 0.013(2) 0.015(2)
C9 0.025(3) 0.019(2) 0.023(3) 0.004(2) 0.008(2) 0.011(2)
C10 0.024(3) 0.017(2) 0.020(2) 0.0036(19) 0.008(2) 0.011(2)
C11 0.031(3) 0.016(2) 0.025(3) 0.002(2) 0.015(2) 0.011(2)
C12 0.023(3) 0.017(2) 0.027(3) 0.010(2) 0.012(2) 0.009(2)
C13 0.023(3) 0.020(2) 0.022(2) 0.010(2) 0.013(2) 0.010(2)
C14 0.027(3) 0.019(2) 0.024(3) 0.007(2) 0.012(2) 0.012(2)
C15 0.035(3) 0.027(3) 0.031(3) 0.015(2) 0.019(2) 0.019(2)
C16 0.038(3) 0.034(3) 0.029(3) 0.015(2) 0.016(3) 0.023(3)
C17 0.043(4) 0.046(4) 0.039(3) 0.019(3) 0.017(3) 0.029(3)
C18 0.030(3) 0.041(3) 0.023(3) 0.011(2) 0.007(2) 0.015(3)
N1 0.025(2) 0.022(2) 0.018(2) 0.0104(17) 0.0133(18) 0.0139(18)
N2 0.026(2) 0.019(2) 0.021(2) 0.0106(17) 0.0125(18) 0.0170(18)
N3 0.020(2) 0.0151(19) 0.020(2) 0.0066(16) 0.0089(17) 0.0078(17)
N4 0.022(2) 0.020(2) 0.023(2) 0.0081(17) 0.0085(18) 0.0141(18)
O1 0.0223(18) 0.0152(16) 0.0220(17) 0.0054(13) 0.0059(14) 0.0112(14)
O2 0.038(2) 0.034(2) 0.036(2) 0.0080(18) 0.0164(19) 0.0216(19)
O3 0.035(2) 0.032(2) 0.0245(19) 0.0098(16) 0.0079(17) 0.0224(18)
O4 0.040(3) 0.030(2) 0.033(2) 0.0046(18) 0.0155(19) 0.0058(19)
F1 0.040(2) 0.053(2) 0.039(2) 0.0223(18) 0.0154(17) 0.0055(18)
F2 0.074(3) 0.072(3) 0.035(2) 0.005(2) 0.032(2) 0.035(2)
F3 0.038(2) 0.081(3) 0.034(2) 0.031(2) 0.0040(17) 0.024(2)
S1 0.0263(7) 0.0211(6) 0.0180(6) 0.0049(5) 0.0080(5) 0.0114(5)
Pt1 0.01957(13) 0.01328(12) 0.01654(12) 0.00546(8) 0.00822(9) 0.00929(9)

loop_
_atom_type_symbol
_atom_type_description
_atom_type_scat_dispersion_real
_atom_type_scat_dispersion_imag
_atom_type_scat_source
C C 0.0181 0.0091 'International Tables Vol C Tables 4.2.6.8 and 6.1.1.4'
H H 0.0000 0.0000 'International Tables Vol C Tables 4.2.6.8 and 6.1.1.4'
N N 0.0311 0.0180 'International Tables Vol C Tables 4.2.6.8 and 6.1.1.4'
O O 0.0492 0.0322 'International Tables Vol C Tables 4.2.6.8 and 6.1.1.4'
F F 0.0727 0.0534 'International Tables Vol C Tables 4.2.6.8 and 6.1.1.4'
S S 0.3331 0.5567 'International Tables Vol C Tables 4.2.6.8 and 6.1.1.4'
Pt Pt -4.5932 6.9264 'International Tables Vol C Tables 4.2.6.8 and 6.1.1.4'

loop_
_geom_angle_atom_site_label_1
_geom_angle_atom_site_label_2
_geom_angle_atom_site_label_3
_geom_angle
N1 C1 C2 123.0(5)
N1 C1 H1 118.5
C2 C1 H1 118.5
C3 C2 C1 119.4(5)
C3 C2 H2 120.3
C1 C2 H2 120.3
C2 C3 C4 118.9(5)
C2 C3 H3 120.6
C4 C3 H3 120.6
C5 C4 C3 119.3(5)
C5 C4 H4 120.4
C3 C4 H4 120.4
N1 C5 C4 122.1(5)
N1 C5 C6 114.0(4)
C4 C5 C6 123.9(4)
N2 C6 C7 120.6(5)
N2 C6 C5 114.0(4)
C7 C6 C5 125.3(5)
C8 C7 C6 119.5(5)
C8 C7 H7 120.2
C6 C7 H7 120.2
C7 C8 C9 118.7(5)
C7 C8 H8 120.6
C9 C8 H8 120.6
C10 C9 C8 119.8(5)
C10 C9 H9 120.1
C8 C9 H9 120.1
C9 C10 N2 120.7(5)
C9 C10 H10 119.7
N2 C10 H10 119.7
N3 C11 H11A 109.5
N3 C11 H11B 109.5
H11A C11 H11B 109.5
N3 C11 H11C 109.5
H11A C11 H11C 109.5
H11B C11 H11C 109.5
N3 C12 H12A 109.5
N3 C12 H12B 109.5
H12A C12 H12B 109.5
N3 C12 H12C 109.5
H12A C12 H12C 109.5
H12B C12 H12C 109.5
N4 C13 O1 125.3(5)
N4 C13 C14 119.8(4)
O1 C13 C14 114.9(4)
C13 C14 C15 115.0(4)
C13 C14 H14A 108.5
C15 C14 H14A 108.5
C13 C14 H14B 108.5
C15 C14 H14B 108.5
H14A C14 H14B 107.5
C16 C15 C14 111.3(5)
C16 C15 H15A 109.4
C14 C15 H15A 109.4
C16 C15 H15B 109.4
C14 C15 H15B 109.4
H15A C15 H15B 108.0
C17 C16 C15 126.7(6)
C17 C16 H16 116.6
C15 C16 H16 116.6
C16 C17 H17A 120.0
C16 C17 H17B 120.0
H17A C17 H17B 120.0
F1 C18 F2 108.5(5)
F1 C18 F3 106.9(5)
F2 C18 F3 107.1(5)
F1 C18 S1 111.3(4)
F2 C18 S1 111.7(4)
F3 C18 S1 111.0(4)
C1 N1 C5 117.3(4)
C1 N1 Pt1 127.5(3)
C5 N1 Pt1 115.2(3)
C6 N2 C10 120.6(4)
C6 N2 Pt1 116.8(3)
C10 N2 Pt1 122.3(3)
C12 N3 C11 110.1(4)
C12 N3 N4 102.8(3)
C11 N3 N4 104.9(4)
C12 N3 Pt1 114.3(3)
C11 N3 Pt1 113.0(3)
N4 N3 Pt1 110.9(3)
C13 N4 N3 110.5(4)
C13 O1 Pt1 112.5(3)
O4 S1 O2 116.0(3)
O4 S1 O3 115.0(3)
O2 S1 O3 114.3(2)
O4 S1 C18 104.0(3)
O2 S1 C18 102.7(3)
O3 S1 C18 102.2(3)
O1 Pt1 N2 94.49(15)
O1 Pt1 N1 173.85(14)
N2 Pt1 N1 79.44(17)
O1 Pt1 N3 80.72(15)
N2 Pt1 N3 173.87(16)
N1 Pt1 N3 105.40(17)

loop_
_geom_bond_atom_site_label_1
_geom_bond_atom_site_label_2
_geom_bond_distance
C1 N1 1.348(7)
C1 C2 1.382(7)
C1 H1 0.9500
C2 C3 1.380(8)
C2 H2 0.9500
C3 C4 1.389(8)
C3 H3 0.9500
C4 C5 1.385(7)
C4 H4 0.9500
C5 N1 1.375(6)
C5 C6 1.467(7)
C6 N2 1.336(6)
C6 C7 1.388(7)
C7 C8 1.383(8)
C7 H7 0.9500
C8 C9 1.397(7)
C8 H8 0.9500
C9 C10 1.359(7)
C9 H9 0.9500
C10 N2 1.365(6)
C10 H10 0.9500
C11 N3 1.487(6)
C11 H11A 0.9800
C11 H11B 0.9800
C11 H11C 0.9800
C12 N3 1.482(6)
C12 H12A 0.9800
C12 H12B 0.9800
C12 H12C 0.9800
C13 N4 1.295(7)
C13 O1 1.312(6)
C13 C14 1.501(7)
C14 C15 1.527(7)
C14 H14A 0.9900
C14 H14B 0.9900
C15 C16 1.504(8)
C15 H15A 0.9900
C15 H15B 0.9900
C16 C17 1.304(8)
C16 H16 0.9500
C17 H17A 0.9500
C17 H17B 0.9500
C18 F1 1.325(7)
C18 F2 1.328(8)
C18 F3 1.334(7)
C18 S1 1.825(6)
N1 Pt1 2.017(4)
N2 Pt1 2.009(4)
N3 N4 1.497(6)
N3 Pt1 2.034(4)
O1 Pt1 1.980(3)
O2 S1 1.436(4)
O3 S1 1.441(4)
O4 S1 1.429(4)
